data_4085610
loop_
_publ_author_name
'Rudler, Henri'
'Parlier, Andr\'ee'
'del Pilar Peregrina, Maria'
'Vaissermann, Jacqueline'

_publ_section_title
;
 1,4- to 1,5-Homologation of Alkene-Carbene and Alkyne-Carbene Complexes
 of Chromium and Tungsten: The Clue to Reactivity
;
_journal_issue 1
_journal_name_full Organometallics
_journal_page_first 1
_journal_page_last 3
_journal_paper_doi 10.1021/om0491286
_journal_volume 24
_journal_year 2005
_chemical_formula_moiety 'C18 H12 O2'
_chemical_formula_sum 'C18 H12 O2'
_chemical_formula_weight 260.29
_space_group_IT_number 14
_symmetry_cell_setting monoclinic
_symmetry_space_group_name_Hall '-P 2yn'
_symmetry_space_group_name_H-M 'P 1 21/n 1'
_atom_sites_solution_hydrogens geom
_atom_sites_solution_primary direct
_atom_sites_solution_secondary difmap
_cell_angle_alpha 90
_cell_angle_beta 98.53(2)
_cell_angle_gamma 90
_cell_formula_units_Z 4
_cell_length_a 12.575(3)
_cell_length_b 7.265(3)
_cell_length_c 14.454(3)
_cell_measurement_reflns_used 34
_cell_measurement_temperature 295
_cell_measurement_theta_max 24
_cell_measurement_theta_min 2
_cell_volume 1305.9(7)
_computing_cell_refinement 'Dirax/lsq (Duisenberg & Schreurs, 1989-2000)'
_computing_data_collection 'COLLECT (Nonius BV, 1997)'
_computing_data_reduction 'EvalCCD (Duisenberg & Schreurs 1990-2000)'
_computing_molecular_graphics 'CAMERON (Watkin et al 1996)'
_computing_publication_material 'CRYSTALS (Watkin et al 2003)'
_computing_structure_refinement 'CRYSTALS (Watkin et al 2003)'
_computing_structure_solution 'SIR97 (Altomare et al, 1999)'
_diffrn_ambient_temperature 295
_diffrn_measured_fraction_theta_full 0.995
_diffrn_measured_fraction_theta_max 0.994
_diffrn_measurement_device_type 'Nonius Kappa CCD'
_diffrn_measurement_method \w
_diffrn_radiation_monochromator graphite
_diffrn_radiation_type 'Mo K\a'
_diffrn_radiation_wavelength 0.71073
_diffrn_reflns_av_R_equivalents 0.08
_diffrn_reflns_limit_h_max 12
_diffrn_reflns_limit_h_min -14
_diffrn_reflns_limit_k_max 8
_diffrn_reflns_limit_k_min -6
_diffrn_reflns_limit_l_max 14
_diffrn_reflns_limit_l_min -17
_diffrn_reflns_number 7600
_diffrn_reflns_theta_full 23.763
_diffrn_reflns_theta_max 25.013
_diffrn_reflns_theta_min 2.005
_diffrn_standards_decay_% 0
_diffrn_standards_interval_count 0
_diffrn_standards_interval_time 0
_diffrn_standards_number 0
_exptl_absorpt_coefficient_mu 0.086
_exptl_absorpt_correction_T_max 0.00
_exptl_absorpt_correction_T_min 0.00
_exptl_absorpt_correction_type none
_exptl_crystal_colour red
_exptl_crystal_density_diffrn 1.324
_exptl_crystal_description stick
_exptl_crystal_F_000 544
_exptl_crystal_size_max 0.40
_exptl_crystal_size_mid 0.20
_exptl_crystal_size_min 0.10
_refine_diff_density_max 0.18
_refine_diff_density_min -0.20
_refine_ls_extinction_method None
_refine_ls_goodness_of_fit_ref 1.1923
_refine_ls_hydrogen_treatment refU
_refine_ls_matrix_type full
_refine_ls_number_parameters 170
_refine_ls_number_reflns 1226
_refine_ls_number_restraints 0
_refine_ls_R_factor_all 0.1153
_refine_ls_R_factor_gt 0.0580
_refine_ls_shift/su_max 0.000173
_refine_ls_structure_factor_coef F
_refine_ls_weighting_details
;
 Method, part 1, Chebychev polynomial, (Watkin, 1994, Prince, 1982) 
 [weight] = 1.0/[A~0~*T~0~(x)+A~1~*T~1~(x) ... +A~n-1~]*T~n-1~(x)] 
 where A~i~ are the Chebychev coefficients listed below and x= Fcalc/Fmax 
 Method = Robust Weighting (Prince, 1982) 
 W = [weight] * [1-(deltaF/6*sigmaF)^2^]^2^ 
 A~i~ are: 
 0.510 0.534 0.269 
;
_refine_ls_weighting_scheme calc
_refine_ls_wR_factor_all 0.1212
_refine_ls_wR_factor_gt 0.0605
_refine_ls_wR_factor_ref 0.0605
_reflns_limit_h_max 14
_reflns_limit_h_min -14
_reflns_limit_k_max 8
_reflns_limit_k_min 0
_reflns_limit_l_max 17
_reflns_limit_l_min 0
_reflns_number_gt 1226
_reflns_number_total 2295
_reflns_threshold_expression I>1.50u(I)
_cod_data_source_file Organometallics_2005_1.cif
_cod_data_source_block C18H12O2
_cod_original_cell_volume 1305.9(6)
_cod_original_sg_symbol_H-M 'P 1 21/n 1 '
_cod_database_code 4085610
_refine_ls_r_factor_ref 0.0580
_reflns_number_all 2292

loop_
_symmetry_equiv_pos_as_xyz
x,y,z
-x,-y,-z
-x+1/2,y+1/2,-z+1/2
x+1/2,-y+1/2,z+1/2

loop_
_atom_site_label
_atom_site_type_symbol
_atom_site_fract_x
_atom_site_fract_y
_atom_site_fract_z
_atom_site_U_iso_or_equiv
_atom_site_occupancy
_atom_site_adp_type
_atom_site_refinement_flags_posn
O1 O 0.70162(18) 0.1632(4) 0.56827(16) 0.0627 1.0000 Uani .
O2 O 0.8580(2) 0.1615(4) 0.50995(16) 0.0758 1.0000 Uani .
C2 C 0.8142(3) 0.1572(5) 0.5780(2) 0.0566 1.0000 Uani .
C3 C 0.8591(2) 0.1490(4) 0.6796(2) 0.0418 1.0000 Uani .
C3a C 0.7731(2) 0.1490(5) 0.7251(2) 0.0425 1.0000 Uani .
C4 C 0.7829(3) 0.1295(5) 0.9078(2) 0.0544 1.0000 Uani .
C4a C 0.7340(2) 0.1453(4) 0.8165(2) 0.0444 1.0000 Uani .
C5 C 0.7193(3) 0.1298(6) 0.9794(2) 0.0682 1.0000 Uani .
C6 C 0.6110(3) 0.1423(6) 0.9598(3) 0.0717 1.0000 Uani .
C7 C 0.5602(3) 0.1555(5) 0.8679(3) 0.0657 1.0000 Uani .
C7a C 0.6201(2) 0.1570(5) 0.7963(2) 0.0487 1.0000 Uani .
C8 C 0.5863(3) 0.1697(5) 0.6940(3) 0.0555 1.0000 Uani .
C8a C 0.6770(3) 0.1603(5) 0.6574(2) 0.0520 1.0000 Uani .
C9 C 0.4730(3) 0.1941(6) 0.6461(3) 0.0759 1.0000 Uani .
C11 C 0.97527(11) 0.1489(3) 0.71294(13) 0.0430 1.0000 Uani G
C12 C 1.01233(15) 0.2125(3) 0.80262(13) 0.0509 1.0000 Uani G
C13 C 1.12165(16) 0.2084(3) 0.83664(12) 0.0591 1.0000 Uani G
C14 C 1.19391(12) 0.1406(4) 0.78099(15) 0.0647 1.0000 Uani G
C15 C 1.15685(14) 0.0769(3) 0.69131(14) 0.0597 1.0000 Uani G
C16 C 1.04753(15) 0.0811(3) 0.65729(11) 0.0509 1.0000 Uani G
H41 H 0.8629 0.1183 0.9228 0.089(4) 1.0000 Uiso .
H51 H 0.7546 0.1204 1.0460 0.089(4) 1.0000 Uiso .
H61 H 0.5672 0.1425 1.0121 0.089(4) 1.0000 Uiso .
H71 H 0.4799 0.1635 0.8543 0.089(4) 1.0000 Uiso .
H121 H 0.9604 0.2614 0.8427 0.089(4) 1.0000 Uiso .
H131 H 1.1484 0.2541 0.9011 0.089(4) 1.0000 Uiso .
H141 H 1.2726 0.1374 0.8054 0.089(4) 1.0000 Uiso .
H151 H 1.2088 0.0280 0.6512 0.089(4) 1.0000 Uiso .
H161 H 1.0209 0.0353 0.5928 0.089(4) 1.0000 Uiso .
H91 H 0.4723 0.1986 0.5770 0.089(4) 1.0000 Uiso .
H92 H 0.4431 0.3116 0.6676 0.089(4) 1.0000 Uiso .
H93 H 0.4282 0.0884 0.6622 0.089(4) 1.0000 Uiso .

loop_
_atom_site_aniso_label
_atom_site_aniso_U_11
_atom_site_aniso_U_22
_atom_site_aniso_U_33
_atom_site_aniso_U_23
_atom_site_aniso_U_13
_atom_site_aniso_U_12
O1 0.0588(15) 0.0740(18) 0.0503(14) 0.0000(13) -0.0086(11) 0.0059(13)
O2 0.0842(18) 0.103(2) 0.0405(14) -0.0021(15) 0.0104(13) 0.0165(17)
C2 0.063(2) 0.056(2) 0.049(2) -0.0046(18) 0.0032(17) 0.0105(19)
C3 0.0455(18) 0.0400(19) 0.0401(16) 0.0026(16) 0.0065(14) 0.0051(16)
C3a 0.0455(17) 0.0332(17) 0.0474(18) -0.0010(15) 0.0026(14) 0.0033(14)
C4 0.0544(19) 0.055(2) 0.055(2) 0.0014(17) 0.0110(16) -0.0006(17)
C4a 0.0515(18) 0.0303(18) 0.0519(19) 0.0016(17) 0.0094(14) 0.0020(15)
C5 0.072(2) 0.078(3) 0.058(2) 0.003(2) 0.0213(19) -0.004(2)
C6 0.076(3) 0.074(3) 0.071(3) 0.000(2) 0.030(2) -0.006(2)
C7 0.0473(19) 0.057(2) 0.097(3) 0.000(2) 0.025(2) -0.0011(19)
C7a 0.0448(17) 0.0388(19) 0.062(2) 0.0004(17) 0.0074(16) 0.0028(16)
C8 0.0452(19) 0.042(2) 0.077(2) 0.0034(18) 0.0008(18) 0.0037(16)
C8a 0.056(2) 0.049(2) 0.049(2) 0.0001(18) -0.0002(16) 0.0007(17)
C9 0.049(2) 0.071(3) 0.103(3) -0.001(2) -0.006(2) 0.0057(18)
C11 0.0459(17) 0.0440(19) 0.0394(16) 0.0003(16) 0.0071(13) -0.0007(16)
C12 0.051(2) 0.051(2) 0.050(2) -0.0056(15) 0.0060(16) -0.0011(15)
C13 0.056(2) 0.071(3) 0.048(2) -0.0034(17) -0.0001(17) -0.0090(18)
C14 0.0411(18) 0.076(3) 0.076(3) 0.006(2) 0.0070(17) -0.0022(19)
C15 0.053(2) 0.068(3) 0.061(2) 0.0013(19) 0.0184(17) -0.0003(18)
C16 0.055(2) 0.057(2) 0.0428(18) -0.0006(15) 0.0141(15) 0.0023(16)

loop_
_atom_type_symbol
_atom_type_scat_dispersion_real
_atom_type_scat_dispersion_imag
_atom_type_scat_Cromer_Mann_a1
_atom_type_scat_Cromer_Mann_b1
_atom_type_scat_Cromer_Mann_a2
_atom_type_scat_Cromer_Mann_b2
_atom_type_scat_Cromer_Mann_a3
_atom_type_scat_Cromer_Mann_b3
_atom_type_scat_Cromer_Mann_a4
_atom_type_scat_Cromer_Mann_b4
_atom_type_scat_Cromer_Mann_c
_atom_type_scat_source
C 0.0033 0.0016 2.3100 20.8439 1.0200 10.2075 1.5886 0.5687 0.8650 51.6512 0.2156 International_Tables_Vol_IV_Table_2.2B
H 0.0000 0.0000 0.4930 10.5109 0.3229 26.1257 0.1402 3.1424 0.0408 57.7998 0.0030 International_Tables_Vol_IV_Table_2.2B
O 0.0106 0.0060 3.0485 13.2771 2.2868 5.7011 1.5463 0.3239 0.8670 32.9089 0.2508 International_Tables_Vol_IV_Table_2.2B

loop_
_geom_angle_atom_site_label_1
_geom_angle_atom_site_label_2
_geom_angle_atom_site_label_3
_geom_angle
_geom_angle_publ_flag
C8a O1 C2 105.7(2) yes
C3 C2 O2 131.0(3) yes
C3 C2 O1 109.2(3) yes
O2 C2 O1 119.8(3) yes
C11 C3 C3a 132.2(2) yes
C11 C3 C2 122.3(3) yes
C3a C3 C2 105.5(3) yes
C8a C3a C4a 104.5(2) yes
C8a C3a C3 108.8(3) yes
C4a C3a C3 146.7(3) yes
H41 C4 C5 120.463 no
H41 C4 C4a 120.473 no
C5 C4 C4a 119.1(3) yes
C7a C4a C4 119.7(3) yes
C7a C4a C3a 106.0(3) yes
C4 C4a C3a 134.3(3) yes
H51 C5 C6 119.632 no
H51 C5 C4 119.438 no
C6 C5 C4 120.9(3) yes
H61 C6 C7 119.742 no
H61 C6 C5 119.531 no
C7 C6 C5 120.7(3) yes
H71 C7 C7a 120.223 no
H71 C7 C6 119.993 no
C7a C7 C6 119.8(3) yes
C8 C7a C7 130.4(3) yes
C8 C7a C4a 109.9(3) yes
C7 C7a C4a 119.8(3) yes
C9 C8 C8a 129.4(4) yes
C9 C8 C7a 125.5(3) yes
C8a C8 C7a 105.0(3) yes
C8 C8a O1 134.6(3) yes
C8 C8a C3a 114.6(3) yes
O1 C8a C3a 110.8(3) yes
H93 C9 H92 109.357 no
H93 C9 H91 109.612 no
H92 C9 H91 109.534 no
H93 C9 C8 109.423 no
H92 C9 C8 109.446 no
H91 C9 C8 109.454 no
C16 C11 C12 120.000(18) yes
C16 C11 C3 120.92(17) yes
C12 C11 C3 119.05(17) yes
H121 C12 C13 119.949 no
H121 C12 C11 120.052 no
C13 C12 C11 120.00(2) yes
H131 C13 C14 119.926 no
H131 C13 C12 120.074 no
C14 C13 C12 120.000(18) yes
H141 C14 C15 119.935 no
H141 C14 C13 120.064 no
C15 C14 C13 120.00(2) yes
H151 C15 C16 119.967 no
H151 C15 C14 120.033 no
C16 C15 C14 120.00(2) yes
H161 C16 C15 120.010 no
H161 C16 C11 119.990 no
C15 C16 C11 120.00(2) yes

loop_
_geom_bond_atom_site_label_1
_geom_bond_atom_site_label_2
_geom_bond_distance
_geom_bond_publ_flag
O1 C8a 1.369(4) yes
O1 C2 1.403(4) yes
O2 C2 1.197(4) yes
C2 C3 1.493(4) yes
C3 C11 1.470(3) yes
C3 C3a 1.346(4) yes
C3a C8a 1.440(4) yes
C3a C4a 1.477(4) yes
C4 H41 1.000 no
C4 C5 1.399(5) yes
C4 C4a 1.376(4) yes
C4a C7a 1.420(4) yes
C5 H51 1.001 no
C5 C6 1.353(5) yes
C6 H61 0.999 no
C6 C7 1.389(5) yes
C7 H71 1.001 no
C7 C7a 1.368(5) yes
C7a C8 1.480(5) yes
C8 C9 1.499(5) yes
C8 C8a 1.328(5) yes
C9 H93 1.000 no
C9 H92 1.001 no
C9 H91 0.998 no
C11 C16 1.3900(3) yes
C11 C12 1.3900(3) yes
C12 H121 0.999 no
C12 C13 1.3900(4) yes
C13 H131 1.000 no
C13 C14 1.3900(3) yes
C14 H141 1.000 no
C14 C15 1.3900(3) yes
C15 H151 1.001 no
C15 C16 1.3900(4) yes
C16 H161 1.000 no
